data_7711444
loop_
_publ_author_name
'Sahoo, Rajata Kumar'
'Rajput, Sagrika'
'Patro, A. Ganesh'
'Nembenna, Sharanappa'

_publ_section_title
;
 Synthesis of low oxidation state zinc(i) complexes and their catalytic
 studies in the dehydroborylation of terminal alkynes
;
_journal_name_full 'Dalton Transactions'
_journal_paper_doi 10.1039/D2DT02846H
_journal_year 2022
_chemical_formula_moiety 'C102 H122 N10 Zn2'
_chemical_formula_sum 'C102 H122 N10 Zn2'
_chemical_formula_weight 1618.83
_space_group_crystal_system triclinic
_space_group_IT_number 2
_space_group_name_Hall '-P 1'
_space_group_name_H-M_alt 'P -1'
_atom_sites_solution_hydrogens geom
_atom_sites_solution_primary direct
_audit_creation_date 2022-07-29
_audit_creation_method
;
Olex2 1.2-beta
(compiled 2017.03.28 svn.r3405 for OlexSys, GUI svn.r5335)
;
_audit_update_record
;
2022-07-29 deposited with the CCDC.	2022-10-06 downloaded from the CCDC.
;
_cell_angle_alpha 77.6300(10)
_cell_angle_beta 71.4150(10)
_cell_angle_gamma 71.6870(10)
_cell_formula_units_Z 1
_cell_length_a 12.89300(10)
_cell_length_b 12.9295(2)
_cell_length_c 14.8009(2)
_cell_measurement_reflns_used 26167
_cell_measurement_temperature 100.01(10)
_cell_measurement_theta_max 30.8960
_cell_measurement_theta_min 3.4820
_cell_volume 2202.29(5)
_computing_cell_refinement 'CrysAlisPro 1.171.40.84a (Rigaku OD, 2020)'
_computing_data_collection 'CrysAlisPro 1.171.40.84a (Rigaku OD, 2020)'
_computing_data_reduction 'CrysAlisPro 1.171.40.84a (Rigaku OD, 2020)'
_computing_molecular_graphics 'Olex2 (Dolomanov et al., 2009)'
_computing_publication_material 'Olex2 (Dolomanov et al., 2009)'
_computing_structure_refinement 'ShelXL (Sheldrick, 2015)'
_computing_structure_solution 'SIR2004 (Burla et al., 2007)'
_diffrn_ambient_environment N~2~
_diffrn_ambient_temperature 100.01(10)
_diffrn_detector 'Hybrid Pixel Array Detector'
_diffrn_detector_area_resol_mean 5.8140
_diffrn_detector_type 'Pilatus 200K'
_diffrn_measured_fraction_theta_full 0.997
_diffrn_measured_fraction_theta_max 0.998
_diffrn_measurement_details
;
List of Runs (angles in degrees, time in seconds):

  # Type    Start    End  Width  t~exp~   \w     \q     \k     \f   Frames
#--------------------------------------------------------------------------
  1  \w      1.00  71.00   0.50   17.93    --    4.39  36.00 105.00  140
  2  \w    -62.00   8.00   0.50   17.93    --    4.39 -36.00 -51.00  140
  3  \w    -72.00  -2.00   0.50   17.93    --   -5.01 -36.00 -51.00  140
  4  \w     -8.00  45.00   0.50   17.93    --   -5.01  36.00 105.00  106
  5  \w      2.00  68.00   0.50   17.93    --    4.39  37.00-120.00  132
  6  \w    -41.00  18.00   0.50   17.93    --   -5.01 -77.00  90.00  118
  7  \w    -41.00   2.00   0.50   17.93    --   -5.01 -77.00   0.00   86
  8  \w    -42.00  16.00   0.50   17.93    --   -5.01 -77.00-120.00  116
  9  \w      1.00  59.00   0.50   17.93    --   -5.01  19.00 -30.00  116
 10  \w    -33.00  -6.00   0.50   17.93    --   -5.01 -57.00 -60.00   54
 11  \w    -10.00  31.00   0.50   17.93    --   -5.01 -99.00-180.00   82
;
_diffrn_measurement_device 'four-circle diffractometer'
_diffrn_measurement_device_type 'SuperNova, Dual, Cu at home/near, Pilatus 200K'
_diffrn_measurement_method '\w scans'
_diffrn_orient_matrix_type 'CrysAlisPro convention (1999,Acta A55,543-557)'
_diffrn_orient_matrix_UB_11 -0.0515908000
_diffrn_orient_matrix_UB_12 0.0375124000
_diffrn_orient_matrix_UB_13 0.0207901000
_diffrn_orient_matrix_UB_21 0.0309817000
_diffrn_orient_matrix_UB_22 0.0305727000
_diffrn_orient_matrix_UB_23 0.0103179000
_diffrn_orient_matrix_UB_31 0.0017408000
_diffrn_orient_matrix_UB_32 0.0324324000
_diffrn_orient_matrix_UB_33 -0.0453796000
_diffrn_radiation_monochromator mirror
_diffrn_radiation_probe x-ray
_diffrn_radiation_type MoK\a
_diffrn_radiation_wavelength 0.71073
_diffrn_reflns_av_R_equivalents 0.0343
_diffrn_reflns_av_unetI/netI 0.0246
_diffrn_reflns_Laue_measured_fraction_full 0.997
_diffrn_reflns_Laue_measured_fraction_max 0.998
_diffrn_reflns_limit_h_max 16
_diffrn_reflns_limit_h_min -16
_diffrn_reflns_limit_k_max 16
_diffrn_reflns_limit_k_min -16
_diffrn_reflns_limit_l_max 18
_diffrn_reflns_limit_l_min -18
_diffrn_reflns_number 38471
_diffrn_reflns_point_group_measured_fraction_full 0.997
_diffrn_reflns_point_group_measured_fraction_max 0.998
_diffrn_reflns_theta_full 25.242
_diffrn_reflns_theta_max 26.370
_diffrn_reflns_theta_min 3.346
_diffrn_source 'micro-focus sealed X-ray tube'
_diffrn_source_type 'SuperNova (Mo) X-ray Source'
_exptl_absorpt_coefficient_mu 0.598
_exptl_absorpt_correction_T_max 1.00000
_exptl_absorpt_correction_T_min 0.67762
_exptl_absorpt_correction_type multi-scan
_exptl_absorpt_process_details
;
CrysAlisPro 1.171.40.84a (Rigaku Oxford Diffraction, 2020)
Empirical absorption correction using spherical harmonics,
implemented in SCALE3 ABSPACK scaling algorithm.
;
_exptl_crystal_colour 'metallic light colourless'
_exptl_crystal_colour_lustre metallic
_exptl_crystal_colour_modifier light
_exptl_crystal_colour_primary colourless
_exptl_crystal_density_diffrn 1.221
_exptl_crystal_description block
_exptl_crystal_F_000 864
_exptl_crystal_size_max 0.2
_exptl_crystal_size_mid 0.18
_exptl_crystal_size_min 0.17
_refine_diff_density_max 1.070
_refine_diff_density_min -0.668
_refine_diff_density_rms 0.058
_refine_ls_extinction_method none
_refine_ls_goodness_of_fit_ref 1.047
_refine_ls_hydrogen_treatment constr
_refine_ls_matrix_type full
_refine_ls_number_parameters 517
_refine_ls_number_reflns 8979
_refine_ls_number_restraints 0
_refine_ls_restrained_S_all 1.047
_refine_ls_R_factor_all 0.0393
_refine_ls_R_factor_gt 0.0348
_refine_ls_shift/su_max 0.001
_refine_ls_shift/su_mean 0.000
_refine_ls_structure_factor_coef Fsqd
_refine_ls_weighting_details 'w=1/[\s^2^(Fo^2^)+(0.0499P)^2^+1.4111P] where P=(Fo^2^+2Fc^2^)/3'
_refine_ls_weighting_scheme calc
_refine_ls_wR_factor_gt 0.0911
_refine_ls_wR_factor_ref 0.0936
_reflns_Friedel_coverage 0.000
_reflns_number_gt 8119
_reflns_number_total 8979
_reflns_threshold_expression 'I > 2\s(I)'
_cod_data_source_file d2dt02846h2.cif
_cod_data_source_block sn_rks_c9_71
_cod_database_code 7711444
_shelx_shelxl_version_number 2014/7
_chemical_oxdiff_formula 'C102 H120 N10 Zn2 '
_shelx_space_group_comment
;
The symmetry employed for this shelxl refinement is uniquely defined
by the following loop, which should always be used as a source of
symmetry information in preference to the above space-group names.
They are only intended as comments.
;
_shelx_estimated_absorpt_t_max 0.905
_shelx_estimated_absorpt_t_min 0.890
_diffrn_oxdiff_digest_frames
;
01a8dd2307e9d9446b385163c5233e977100025621e
;
_reflns_odcompleteness_completeness 99.73
_reflns_odcompleteness_iscentric 1
_reflns_odcompleteness_theta 26.67
_olex2_refinement_description
;
1. Fixed Uiso
 At 1.2 times of:
  All C(H) groups, All C(H,H) groups, All N(H) groups
 At 1.5 times of:
  All C(H,H,H) groups
2. Uiso/Uaniso restraints and constraints
Uanis(C1) = Uanis(C49)
3.a Secondary CH2 refined with riding coordinates:
 C27(H27A,H27B), C23(H23A,H23B), C21(H21A,H21B), C37(H37A,H37B), C35(H35A,
 H35B), C47(H47A,H47B), C45(H45A,H45B), C25(H25A,H25B)
3.b Aromatic/amide H refined with riding coordinates:
 N5(H5), N4(H4), C19(H19), C17(H17), C5(H5A), C6(H6), C4(H4A), C18(H18),
 C33(H33), C32(H32), C53(H53), C54(H54), C43(H43), C50(H50), C41(H41), C42(H42),
  C31(H31), C51(H51)
3.c Idealised Me refined as rotating group:
 C28(H28A,H28B,H28C), C22(H22A,H22B,H22C), C24(H24A,H24B,H24C), C36(H36A,H36B,
 H36C), C57(H57A,H57B,H57C), C46(H46A,H46B,H46C), C48(H48A,H48B,H48C), C38(H38A,
 H38B,H38C), C26(H26A,H26B,H26C)
;
_olex2_submission_special_instructions 'No special instructions were received'
_oxdiff_exptl_absorpt_empirical_details
;
Empirical correction (ABSPACK) includes:
- Absorption correction using spherical harmonics
- Frame scaling
;
_oxdiff_exptl_absorpt_empirical_full_max 1.657
_oxdiff_exptl_absorpt_empirical_full_min 0.592

loop_
_space_group_symop_operation_xyz
'x, y, z'
'-x, -y, -z'

loop_
_atom_site_label
_atom_site_type_symbol
_atom_site_fract_x
_atom_site_fract_y
_atom_site_fract_z
_atom_site_U_iso_or_equiv
_atom_site_adp_type
_atom_site_occupancy
_atom_site_site_symmetry_order
_atom_site_calc_flag
_atom_site_refinement_flags_posn
_atom_site_refinement_flags_adp
_atom_site_refinement_flags_occupancy
_atom_site_disorder_assembly
_atom_site_disorder_group
Zn1 Zn 0.53744(2) 0.46317(2) 0.40100(2) 0.01450(7) Uani 1 1 d . . . . .
N2 N 0.63288(11) 0.50629(10) 0.27400(9) 0.0134(3) Uani 1 1 d . . . . .
C1 C 0.39114(13) 0.56591(12) 0.46643(11) 0.0141(2) Uani 1 1 d . . . . .
N5 N 0.77034(11) 0.46048(11) 0.13208(10) 0.0159(3) Uani 1 1 d . . . . .
H5 H 0.7728 0.5295 0.1196 0.019 Uiso 1 1 calc R . . . .
N1 N 0.53478(11) 0.32460(11) 0.36760(10) 0.0143(3) Uani 1 1 d . . . . .
N3 N 0.68587(11) 0.32792(11) 0.22258(9) 0.0137(3) Uani 1 1 d . . . . .
N4 N 0.60211(12) 0.18709(11) 0.26824(10) 0.0172(3) Uani 1 1 d . . . . .
H4 H 0.5622 0.1483 0.3144 0.021 Uiso 1 1 calc R . . . .
C0AA C 0.45235(13) 0.26720(13) 0.42658(11) 0.0152(3) Uani 1 1 d . . . . .
C2 C 0.30041(14) 0.62640(14) 0.49464(12) 0.0186(3) Uani 1 1 d . . . . .
C11 C 0.69244(13) 0.43119(13) 0.21423(11) 0.0132(3) Uani 1 1 d . . . . .
C7 C 0.48230(13) 0.17840(13) 0.49501(11) 0.0159(3) Uani 1 1 d . . . . .
C9 C 0.60575(13) 0.28510(12) 0.28811(11) 0.0138(3) Uani 1 1 d . . . . .
C15 C 0.64285(13) 0.61691(13) 0.24113(11) 0.0139(3) Uani 1 1 d . . . . .
C20 C 0.71677(13) 0.65512(13) 0.26963(11) 0.0153(3) Uani 1 1 d . . . . .
C29 C 0.84757(14) 0.38719(13) 0.06541(11) 0.0165(3) Uani 1 1 d . . . . .
C19 C 0.72319(14) 0.76301(14) 0.23661(12) 0.0183(3) Uani 1 1 d . . . . .
H19 H 0.7718 0.7904 0.2562 0.022 Uiso 1 1 calc R . . . .
C34 C 0.96313(14) 0.35477(14) 0.06353(12) 0.0203(3) Uani 1 1 d . . . . .
C27 C 0.59884(14) 0.14188(13) 0.51209(12) 0.0182(3) Uani 1 1 d . . . . .
H27A H 0.6465 0.1881 0.4669 0.022 Uiso 1 1 calc R . . . .
H27B H 0.6351 0.0649 0.4988 0.022 Uiso 1 1 calc R . . . .
C23 C 0.78571(14) 0.58163(14) 0.33637(12) 0.0199(3) Uani 1 1 d . . . . .
H23A H 0.7982 0.5043 0.3280 0.024 Uiso 1 1 calc R . . . .
H23B H 0.7403 0.5913 0.4034 0.024 Uiso 1 1 calc R . . . .
C17 C 0.58811(14) 0.79187(14) 0.14827(12) 0.0206(3) Uani 1 1 d . . . . .
H17 H 0.5452 0.8387 0.1065 0.025 Uiso 1 1 calc R . . . .
C16 C 0.57707(13) 0.68554(13) 0.18034(11) 0.0163(3) Uani 1 1 d . . . . .
C5 C 0.29201(15) 0.15741(14) 0.53917(13) 0.0225(4) Uani 1 1 d . . . . .
H5A H 0.2376 0.1190 0.5769 0.027 Uiso 1 1 calc R . . . .
C30 C 0.80863(14) 0.35385(13) 0.00142(12) 0.0183(3) Uani 1 1 d . . . . .
C39 C 0.65771(14) 0.14301(13) 0.17884(12) 0.0171(3) Uani 1 1 d . . . . .
C6 C 0.40008(15) 0.12413(14) 0.55054(12) 0.0201(3) Uani 1 1 d . . . . .
H6 H 0.4191 0.0633 0.5968 0.024 Uiso 1 1 calc R . . . .
C4 C 0.26234(14) 0.24690(15) 0.47278(13) 0.0226(4) Uani 1 1 d . . . . .
H4A H 0.1872 0.2700 0.4663 0.027 Uiso 1 1 calc R . . . .
C44 C 0.59208(15) 0.14876(13) 0.11755(12) 0.0197(3) Uani 1 1 d . . . . .
C18 C 0.66035(15) 0.83094(14) 0.17595(13) 0.0216(4) Uani 1 1 d . . . . .
H18 H 0.6667 0.9038 0.1534 0.026 Uiso 1 1 calc R . . . .
C40 C 0.77459(15) 0.09066(14) 0.15564(13) 0.0202(3) Uani 1 1 d . . . . .
C21 C 0.49209(14) 0.64886(14) 0.15266(12) 0.0200(3) Uani 1 1 d . . . . .
H21A H 0.5129 0.5676 0.1596 0.024 Uiso 1 1 calc R . . . .
H21B H 0.4950 0.6765 0.0844 0.024 Uiso 1 1 calc R . . . .
C49 C 0.18990(13) 0.70154(12) 0.52100(11) 0.0141(2) Uani 1 1 d . . . . .
C3 C 0.34135(14) 0.30335(14) 0.41545(12) 0.0188(3) Uani 1 1 d . . . . .
C37 C 1.00163(15) 0.39358(16) 0.13382(14) 0.0265(4) Uani 1 1 d . . . . .
H37A H 0.9486 0.3849 0.1984 0.032 Uiso 1 1 calc R . . . .
H37B H 0.9964 0.4729 0.1151 0.032 Uiso 1 1 calc R . . . .
C35 C 0.68614(15) 0.39241(14) -0.00089(12) 0.0206(3) Uani 1 1 d . . . . .
H35A H 0.6367 0.3991 0.0654 0.025 Uiso 1 1 calc R . . . .
H35B H 0.6685 0.3369 -0.0262 0.025 Uiso 1 1 calc R . . . .
C33 C 1.03904(15) 0.28758(15) -0.00450(14) 0.0266(4) Uani 1 1 d . . . . .
H33 H 1.1175 0.2651 -0.0074 0.032 Uiso 1 1 calc R . . . .
C28 C 0.59376(15) 0.15003(15) 0.61496(13) 0.0235(4) Uani 1 1 d . . . . .
H28A H 0.6710 0.1342 0.6208 0.035 Uiso 1 1 calc GR . . . .
H28B H 0.5557 0.0968 0.6595 0.035 Uiso 1 1 calc GR . . . .
H28C H 0.5513 0.2244 0.6306 0.035 Uiso 1 1 calc GR . . . .
C32 C 1.00156(16) 0.25310(15) -0.06811(13) 0.0286(4) Uani 1 1 d . . . . .
H32 H 1.0542 0.2070 -0.1140 0.034 Uiso 1 1 calc R . . . .
C53 C 0.03930(15) 0.81525(15) 0.63244(13) 0.0234(4) Uani 1 1 d . . . . .
H53 H 0.0098 0.8397 0.6940 0.028 Uiso 1 1 calc R . . . .
C47 C 0.46600(16) 0.20310(15) 0.14224(14) 0.0266(4) Uani 1 1 d . . . . .
H47A H 0.4419 0.2265 0.0822 0.032 Uiso 1 1 calc R . . . .
H47B H 0.4508 0.2698 0.1721 0.032 Uiso 1 1 calc R . . . .
C45 C 0.84477(16) 0.08461(16) 0.22209(15) 0.0278(4) Uani 1 1 d . . . . .
H45A H 0.7941 0.0893 0.2882 0.033 Uiso 1 1 calc R . . . .
H45B H 0.8756 0.1496 0.2031 0.033 Uiso 1 1 calc R . . . .
C54 C 0.14522(15) 0.74021(14) 0.61066(13) 0.0222(4) Uani 1 1 d . . . . .
H54 H 0.1875 0.7150 0.6569 0.027 Uiso 1 1 calc R . . . .
C22 C 0.37130(15) 0.69061(17) 0.21498(13) 0.0261(4) Uani 1 1 d . . . . .
H22A H 0.3192 0.6631 0.1966 0.039 Uiso 1 1 calc GR . . . .
H22B H 0.3489 0.7711 0.2056 0.039 Uiso 1 1 calc GR . . . .
H22C H 0.3684 0.6644 0.2827 0.039 Uiso 1 1 calc GR . . . .
C24 C 0.90094(15) 0.60143(16) 0.32231(14) 0.0263(4) Uani 1 1 d . . . . .
H24A H 0.9463 0.5943 0.2557 0.040 Uiso 1 1 calc GR . . . .
H24B H 0.9407 0.5472 0.3658 0.040 Uiso 1 1 calc GR . . . .
H24C H 0.8897 0.6755 0.3364 0.040 Uiso 1 1 calc GR . . . .
C43 C 0.64525(17) 0.10259(14) 0.03188(13) 0.0241(4) Uani 1 1 d . . . . .
H43 H 0.6018 0.1062 -0.0104 0.029 Uiso 1 1 calc R . . . .
C50 C 0.12438(15) 0.73976(15) 0.45503(13) 0.0238(4) Uani 1 1 d . . . . .
H50 H 0.1521 0.7134 0.3943 0.029 Uiso 1 1 calc R . . . .
C41 C 0.82380(15) 0.04605(15) 0.06927(13) 0.0245(4) Uani 1 1 d . . . . .
H41 H 0.9028 0.0109 0.0522 0.029 Uiso 1 1 calc R . . . .
C52 C -0.02466(15) 0.85555(15) 0.56620(14) 0.0246(4) Uani 1 1 d . . . . .
C25 C 0.30942(15) 0.40118(16) 0.34302(14) 0.0271(4) Uani 1 1 d . . . . .
H25A H 0.3494 0.4556 0.3420 0.032 Uiso 1 1 calc R . . . .
H25B H 0.3379 0.3765 0.2786 0.032 Uiso 1 1 calc R . . . .
C42 C 0.76035(17) 0.05168(15) 0.00770(13) 0.0263(4) Uani 1 1 d . . . . .
H42 H 0.7957 0.0207 -0.0509 0.032 Uiso 1 1 calc R . . . .
C31 C 0.88782(16) 0.28563(15) -0.06483(13) 0.0244(4) Uani 1 1 d . . . . .
H31 H 0.8630 0.2611 -0.1084 0.029 Uiso 1 1 calc R . . . .
C36 C 0.66018(16) 0.50291(15) -0.06317(14) 0.0267(4) Uani 1 1 d . . . . .
H36A H 0.7109 0.4974 -0.1283 0.040 Uiso 1 1 calc GR . . . .
H36B H 0.6718 0.5594 -0.0355 0.040 Uiso 1 1 calc GR . . . .
H36C H 0.5812 0.5228 -0.0657 0.040 Uiso 1 1 calc GR . . . .
C57 C -0.13698(16) 0.94048(16) 0.58928(16) 0.0321(4) Uani 1 1 d . . . . .
H57A H -0.1986 0.9061 0.6011 0.048 Uiso 1 1 calc GR . . . .
H57B H -0.1403 0.9990 0.5350 0.048 Uiso 1 1 calc GR . . . .
H57C H -0.1452 0.9716 0.6468 0.048 Uiso 1 1 calc GR . . . .
C51 C 0.01978(15) 0.81548(16) 0.47759(14) 0.0259(4) Uani 1 1 d . . . . .
H51 H -0.0228 0.8408 0.4316 0.031 Uiso 1 1 calc R . . . .
C46 C 0.94256(19) -0.01761(18) 0.22368(17) 0.0381(5) Uani 1 1 d . . . . .
H46A H 0.9981 -0.0190 0.1605 0.057 Uiso 1 1 calc GR . . . .
H46B H 0.9140 -0.0829 0.2391 0.057 Uiso 1 1 calc GR . . . .
H46C H 0.9788 -0.0171 0.2725 0.057 Uiso 1 1 calc GR . . . .
C48 C 0.39513(17) 0.12877(18) 0.21040(17) 0.0369(5) Uani 1 1 d . . . . .
H48A H 0.4101 0.0621 0.1817 0.055 Uiso 1 1 calc GR . . . .
H48B H 0.3144 0.1677 0.2218 0.055 Uiso 1 1 calc GR . . . .
H48C H 0.4153 0.1087 0.2715 0.055 Uiso 1 1 calc GR . . . .
C38 C 1.12186(18) 0.3340(2) 0.14047(19) 0.0459(6) Uani 1 1 d . . . . .
H38A H 1.1761 0.3476 0.0785 0.069 Uiso 1 1 calc GR . . . .
H38B H 1.1291 0.2549 0.1569 0.069 Uiso 1 1 calc GR . . . .
H38C H 1.1378 0.3610 0.1903 0.069 Uiso 1 1 calc GR . . . .
C26 C 0.18579(18) 0.4576(2) 0.35972(18) 0.0443(6) Uani 1 1 d . . . . .
H26A H 0.1749 0.5211 0.3105 0.066 Uiso 1 1 calc GR . . . .
H26B H 0.1559 0.4823 0.4234 0.066 Uiso 1 1 calc GR . . . .
H26C H 0.1455 0.4064 0.3561 0.066 Uiso 1 1 calc GR . . . .

loop_
_atom_site_aniso_label
_atom_site_aniso_U_11
_atom_site_aniso_U_22
_atom_site_aniso_U_33
_atom_site_aniso_U_23
_atom_site_aniso_U_13
_atom_site_aniso_U_12
Zn1 0.01415(10) 0.01212(10) 0.01382(10) -0.00225(7) 0.00108(7) -0.00334(7)
N2 0.0121(6) 0.0120(6) 0.0133(6) -0.0006(5) -0.0009(5) -0.0028(5)
C1 0.0120(5) 0.0125(5) 0.0156(5) 0.0011(4) -0.0029(4) -0.0031(4)
N5 0.0164(7) 0.0120(6) 0.0161(7) -0.0014(5) 0.0005(5) -0.0048(5)
N1 0.0124(6) 0.0124(6) 0.0161(7) -0.0019(5) -0.0001(5) -0.0043(5)
N3 0.0127(6) 0.0135(6) 0.0132(6) -0.0012(5) -0.0016(5) -0.0035(5)
N4 0.0185(7) 0.0146(6) 0.0165(7) -0.0021(5) 0.0012(5) -0.0074(5)
C0AA 0.0145(7) 0.0140(7) 0.0156(8) -0.0049(6) 0.0011(6) -0.0049(6)
C2 0.0209(8) 0.0189(8) 0.0159(8) -0.0001(6) -0.0048(6) -0.0067(7)
C11 0.0108(7) 0.0155(7) 0.0122(7) 0.0006(6) -0.0040(6) -0.0028(6)
C7 0.0164(8) 0.0145(7) 0.0162(8) -0.0053(6) -0.0014(6) -0.0042(6)
C9 0.0118(7) 0.0125(7) 0.0156(8) -0.0002(6) -0.0051(6) -0.0012(6)
C15 0.0126(7) 0.0133(7) 0.0119(7) -0.0015(6) 0.0015(6) -0.0028(6)
C20 0.0122(7) 0.0164(8) 0.0134(7) -0.0024(6) 0.0012(6) -0.0027(6)
C29 0.0167(8) 0.0134(7) 0.0141(8) 0.0004(6) 0.0023(6) -0.0046(6)
C19 0.0158(8) 0.0187(8) 0.0195(8) -0.0044(6) 0.0005(6) -0.0073(6)
C34 0.0179(8) 0.0174(8) 0.0203(8) 0.0020(6) -0.0001(6) -0.0055(6)
C27 0.0170(8) 0.0153(8) 0.0203(8) -0.0027(6) -0.0040(6) -0.0024(6)
C23 0.0179(8) 0.0225(8) 0.0200(8) 0.0007(7) -0.0061(7) -0.0074(7)
C17 0.0210(8) 0.0162(8) 0.0195(8) 0.0019(6) -0.0050(7) -0.0012(7)
C16 0.0152(7) 0.0162(8) 0.0146(8) -0.0025(6) -0.0020(6) -0.0017(6)
C5 0.0207(8) 0.0227(9) 0.0236(9) -0.0047(7) 0.0026(7) -0.0128(7)
C30 0.0223(8) 0.0157(8) 0.0141(8) 0.0014(6) -0.0012(6) -0.0070(6)
C39 0.0216(8) 0.0117(7) 0.0162(8) -0.0012(6) -0.0008(6) -0.0069(6)
C6 0.0239(9) 0.0159(8) 0.0188(8) -0.0015(6) -0.0020(7) -0.0074(7)
C4 0.0141(8) 0.0263(9) 0.0270(9) -0.0064(7) -0.0016(7) -0.0069(7)
C44 0.0265(9) 0.0112(7) 0.0197(8) 0.0026(6) -0.0067(7) -0.0050(7)
C18 0.0223(8) 0.0141(8) 0.0226(9) 0.0009(6) 0.0005(7) -0.0057(7)
C40 0.0212(8) 0.0161(8) 0.0233(9) -0.0042(6) -0.0015(7) -0.0084(7)
C21 0.0215(8) 0.0189(8) 0.0199(8) -0.0016(6) -0.0086(7) -0.0031(7)
C49 0.0120(5) 0.0125(5) 0.0156(5) 0.0011(4) -0.0029(4) -0.0031(4)
C3 0.0152(8) 0.0196(8) 0.0199(8) -0.0049(6) -0.0019(6) -0.0036(6)
C37 0.0206(9) 0.0307(10) 0.0276(10) -0.0008(8) -0.0054(7) -0.0092(8)
C35 0.0245(9) 0.0221(8) 0.0166(8) 0.0005(7) -0.0058(7) -0.0100(7)
C33 0.0171(8) 0.0229(9) 0.0290(10) -0.0006(7) 0.0035(7) -0.0024(7)
C28 0.0231(9) 0.0247(9) 0.0212(9) 0.0018(7) -0.0079(7) -0.0052(7)
C32 0.0299(10) 0.0219(9) 0.0235(9) -0.0071(7) 0.0080(7) -0.0050(8)
C53 0.0193(8) 0.0246(9) 0.0257(9) -0.0092(7) -0.0021(7) -0.0051(7)
C47 0.0286(10) 0.0206(9) 0.0291(10) -0.0017(7) -0.0131(8) 0.0000(7)
C45 0.0219(9) 0.0270(9) 0.0371(11) -0.0143(8) -0.0091(8) -0.0021(7)
C54 0.0205(8) 0.0232(9) 0.0225(9) -0.0037(7) -0.0060(7) -0.0043(7)
C22 0.0207(9) 0.0373(10) 0.0219(9) -0.0042(8) -0.0063(7) -0.0090(8)
C24 0.0174(8) 0.0322(10) 0.0297(10) -0.0013(8) -0.0080(7) -0.0071(7)
C43 0.0369(10) 0.0190(8) 0.0183(9) 0.0015(7) -0.0108(7) -0.0094(7)
C50 0.0201(8) 0.0281(9) 0.0227(9) -0.0049(7) -0.0057(7) -0.0046(7)
C41 0.0221(9) 0.0213(9) 0.0269(9) -0.0079(7) 0.0036(7) -0.0084(7)
C52 0.0168(8) 0.0215(9) 0.0359(10) -0.0040(7) -0.0059(7) -0.0067(7)
C25 0.0186(9) 0.0287(10) 0.0273(10) 0.0022(8) -0.0054(7) -0.0018(7)
C42 0.0386(11) 0.0213(9) 0.0160(8) -0.0049(7) 0.0023(7) -0.0121(8)
C31 0.0320(10) 0.0217(9) 0.0171(8) -0.0048(7) 0.0004(7) -0.0094(7)
C36 0.0281(10) 0.0260(9) 0.0256(9) 0.0040(7) -0.0095(8) -0.0092(8)
C57 0.0196(9) 0.0284(10) 0.0470(12) -0.0097(9) -0.0085(8) -0.0020(8)
C51 0.0181(8) 0.0299(10) 0.0302(10) -0.0019(8) -0.0103(7) -0.0046(7)
C46 0.0393(12) 0.0325(11) 0.0408(12) -0.0111(9) -0.0157(10) 0.0018(9)
C48 0.0246(10) 0.0368(11) 0.0480(13) -0.0003(10) -0.0129(9) -0.0068(9)
C38 0.0220(10) 0.0617(16) 0.0576(15) -0.0083(12) -0.0142(10) -0.0121(10)
C26 0.0235(10) 0.0442(13) 0.0473(13) 0.0111(10) -0.0082(9) 0.0027(9)

loop_
_atom_type_symbol
_atom_type_description
_atom_type_scat_dispersion_real
_atom_type_scat_dispersion_imag
_atom_type_scat_source
C C 0.0033 0.0016 'International Tables Vol C Tables 4.2.6.8 and 6.1.1.4'
H H 0.0000 0.0000 'International Tables Vol C Tables 4.2.6.8 and 6.1.1.4'
N N 0.0061 0.0033 'International Tables Vol C Tables 4.2.6.8 and 6.1.1.4'
Zn Zn 0.2839 1.4301 'International Tables Vol C Tables 4.2.6.8 and 6.1.1.4'

loop_
_geom_angle_atom_site_label_1
_geom_angle_atom_site_label_2
_geom_angle_atom_site_label_3
_geom_angle
_geom_angle_site_symmetry_1
_geom_angle_site_symmetry_3
_geom_angle_publ_flag
N2 Zn1 Zn1 135.62(4) . 2_666 ?
N2 Zn1 C1 122.42(6) . . ?
N2 Zn1 C1 117.84(5) . 2_666 ?
N2 Zn1 N1 94.76(5) . . ?
C1 Zn1 Zn1 50.18(4) . 2_666 ?
C1 Zn1 Zn1 41.57(4) 2_666 2_666 ?
C1 Zn1 C1 91.75(6) . 2_666 ?
N1 Zn1 Zn1 128.07(4) . 2_666 ?
N1 Zn1 C1 119.73(6) . . ?
N1 Zn1 C1 111.96(5) . 2_666 ?
C11 N2 Zn1 119.79(10) . . ?
C11 N2 C15 117.20(12) . . ?
C15 N2 Zn1 123.01(10) . . ?
Zn1 C1 Zn1 88.25(6) . 2_666 ?
C2 C1 Zn1 100.43(12) . 2_666 ?
C2 C1 Zn1 171.28(15) . . ?
C11 N5 H5 117.6 . . ?
C11 N5 C29 124.89(13) . . ?
C29 N5 H5 117.6 . . ?
C0AA N1 Zn1 120.58(10) . . ?
C9 N1 Zn1 120.58(11) . . ?
C9 N1 C0AA 118.78(13) . . ?
C11 N3 C9 125.09(13) . . ?
C9 N4 H4 117.2 . . ?
C9 N4 C39 125.57(13) . . ?
C39 N4 H4 117.2 . . ?
C7 C0AA N1 119.98(14) . . ?
C7 C0AA C3 121.16(14) . . ?
C3 C0AA N1 118.85(14) . . ?
C1 C2 C49 175.41(17) . . ?
N2 C11 N5 118.08(14) . . ?
N2 C11 N3 128.20(14) . . ?
N3 C11 N5 113.71(14) . . ?
C0AA C7 C27 122.20(14) . . ?
C6 C7 C0AA 118.33(15) . . ?
C6 C7 C27 119.45(15) . . ?
N1 C9 N3 127.84(14) . . ?
N1 C9 N4 118.65(14) . . ?
N3 C9 N4 113.49(14) . . ?
C20 C15 N2 120.25(14) . . ?
C20 C15 C16 120.93(14) . . ?
C16 C15 N2 118.81(14) . . ?
C15 C20 C23 120.70(14) . . ?
C19 C20 C15 118.33(15) . . ?
C19 C20 C23 120.96(15) . . ?
C34 C29 N5 118.17(15) . . ?
C30 C29 N5 120.01(15) . . ?
C30 C29 C34 121.75(15) . . ?
C20 C19 H19 119.3 . . ?
C18 C19 C20 121.45(16) . . ?
C18 C19 H19 119.3 . . ?
C29 C34 C37 119.93(15) . . ?
C33 C34 C29 118.11(17) . . ?
C33 C34 C37 121.96(16) . . ?
C7 C27 H27A 109.2 . . ?
C7 C27 H27B 109.2 . . ?
C7 C27 C28 112.15(14) . . ?
H27A C27 H27B 107.9 . . ?
C28 C27 H27A 109.2 . . ?
C28 C27 H27B 109.2 . . ?
C20 C23 H23A 108.3 . . ?
C20 C23 H23B 108.3 . . ?
C20 C23 C24 115.73(14) . . ?
H23A C23 H23B 107.4 . . ?
C24 C23 H23A 108.3 . . ?
C24 C23 H23B 108.3 . . ?
C16 C17 H17 119.3 . . ?
C18 C17 H17 119.3 . . ?
C18 C17 C16 121.42(15) . . ?
C15 C16 C21 122.19(14) . . ?
C17 C16 C15 118.36(15) . . ?
C17 C16 C21 119.40(15) . . ?
C6 C5 H5A 119.9 . . ?
C6 C5 C4 120.25(15) . . ?
C4 C5 H5A 119.9 . . ?
C29 C30 C35 122.44(15) . . ?
C31 C30 C29 118.02(16) . . ?
C31 C30 C35 119.50(16) . . ?
C44 C39 N4 118.54(15) . . ?
C44 C39 C40 121.02(16) . . ?
C40 C39 N4 120.37(15) . . ?
C7 C6 H6 119.5 . . ?
C5 C6 C7 121.05(16) . . ?
C5 C6 H6 119.5 . . ?
C5 C4 H4A 119.6 . . ?
C5 C4 C3 120.86(16) . . ?
C3 C4 H4A 119.6 . . ?
C39 C44 C47 121.67(16) . . ?
C43 C44 C39 118.73(16) . . ?
C43 C44 C47 119.60(16) . . ?
C19 C18 C17 119.48(15) . . ?
C19 C18 H18 120.3 . . ?
C17 C18 H18 120.3 . . ?
C39 C40 C45 120.75(15) . . ?
C41 C40 C39 118.11(16) . . ?
C41 C40 C45 121.14(16) . . ?
C16 C21 H21A 109.3 . . ?
C16 C21 H21B 109.3 . . ?
C16 C21 C22 111.80(14) . . ?
H21A C21 H21B 107.9 . . ?
C22 C21 H21A 109.3 . . ?
C22 C21 H21B 109.3 . . ?
C54 C49 C2 122.09(15) . . ?
C54 C49 C50 118.15(15) . . ?
C50 C49 C2 119.74(15) . . ?
C0AA C3 C25 120.57(15) . . ?
C4 C3 C0AA 118.33(15) . . ?
C4 C3 C25 121.10(15) . . ?
C34 C37 H37A 108.5 . . ?
C34 C37 H37B 108.5 . . ?
C34 C37 C38 115.08(17) . . ?
H37A C37 H37B 107.5 . . ?
C38 C37 H37A 108.5 . . ?
C38 C37 H37B 108.5 . . ?
C30 C35 H35A 109.2 . . ?
C30 C35 H35B 109.2 . . ?
C30 C35 C36 112.17(14) . . ?
H35A C35 H35B 107.9 . . ?
C36 C35 H35A 109.2 . . ?
C36 C35 H35B 109.2 . . ?
C34 C33 H33 119.6 . . ?
C32 C33 C34 120.84(17) . . ?
C32 C33 H33 119.6 . . ?
C27 C28 H28A 109.5 . . ?
C27 C28 H28B 109.5 . . ?
C27 C28 H28C 109.5 . . ?
H28A C28 H28B 109.5 . . ?
H28A C28 H28C 109.5 . . ?
H28B C28 H28C 109.5 . . ?
C33 C32 H32 120.0 . . ?
C31 C32 C33 120.09(17) . . ?
C31 C32 H32 120.0 . . ?
C54 C53 H53 119.2 . . ?
C54 C53 C52 121.63(17) . . ?
C52 C53 H53 119.2 . . ?
C44 C47 H47A 108.9 . . ?
C44 C47 H47B 108.9 . . ?
C44 C47 C48 113.41(15) . . ?
H47A C47 H47B 107.7 . . ?
C48 C47 H47A 108.9 . . ?
C48 C47 H47B 108.9 . . ?
C40 C45 H45A 108.4 . . ?
C40 C45 H45B 108.4 . . ?
C40 C45 C46 115.46(16) . . ?
H45A C45 H45B 107.5 . . ?
C46 C45 H45A 108.4 . . ?
C46 C45 H45B 108.4 . . ?
C49 C54 H54 119.8 . . ?
C53 C54 C49 120.36(16) . . ?
C53 C54 H54 119.8 . . ?
C21 C22 H22A 109.5 . . ?
C21 C22 H22B 109.5 . . ?
C21 C22 H22C 109.5 . . ?
H22A C22 H22B 109.5 . . ?
H22A C22 H22C 109.5 . . ?
H22B C22 H22C 109.5 . . ?
C23 C24 H24A 109.5 . . ?
C23 C24 H24B 109.5 . . ?
C23 C24 H24C 109.5 . . ?
H24A C24 H24B 109.5 . . ?
H24A C24 H24C 109.5 . . ?
H24B C24 H24C 109.5 . . ?
C44 C43 H43 119.6 . . ?
C42 C43 C44 120.89(17) . . ?
C42 C43 H43 119.6 . . ?
C49 C50 H50 119.7 . . ?
C51 C50 C49 120.62(17) . . ?
C51 C50 H50 119.7 . . ?
C40 C41 H41 119.2 . . ?
C42 C41 C40 121.57(17) . . ?
C42 C41 H41 119.2 . . ?
C53 C52 C57 121.02(18) . . ?
C53 C52 C51 117.61(16) . . ?
C51 C52 C57 121.36(17) . . ?
C3 C25 H25A 108.2 . . ?
C3 C25 H25B 108.2 . . ?
H25A C25 H25B 107.4 . . ?
C26 C25 C3 116.20(16) . . ?
C26 C25 H25A 108.2 . . ?
C26 C25 H25B 108.2 . . ?
C43 C42 C41 119.68(16) . . ?
C43 C42 H42 120.2 . . ?
C41 C42 H42 120.2 . . ?
C30 C31 H31 119.4 . . ?
C32 C31 C30 121.19(17) . . ?
C32 C31 H31 119.4 . . ?
C35 C36 H36A 109.5 . . ?
C35 C36 H36B 109.5 . . ?
C35 C36 H36C 109.5 . . ?
H36A C36 H36B 109.5 . . ?
H36A C36 H36C 109.5 . . ?
H36B C36 H36C 109.5 . . ?
C52 C57 H57A 109.5 . . ?
C52 C57 H57B 109.5 . . ?
C52 C57 H57C 109.5 . . ?
H57A C57 H57B 109.5 . . ?
H57A C57 H57C 109.5 . . ?
H57B C57 H57C 109.5 . . ?
C50 C51 C52 121.59(17) . . ?
C50 C51 H51 119.2 . . ?
C52 C51 H51 119.2 . . ?
C45 C46 H46A 109.5 . . ?
C45 C46 H46B 109.5 . . ?
C45 C46 H46C 109.5 . . ?
H46A C46 H46B 109.5 . . ?
H46A C46 H46C 109.5 . . ?
H46B C46 H46C 109.5 . . ?
C47 C48 H48A 109.5 . . ?
C47 C48 H48B 109.5 . . ?
C47 C48 H48C 109.5 . . ?
H48A C48 H48B 109.5 . . ?
H48A C48 H48C 109.5 . . ?
H48B C48 H48C 109.5 . . ?
C37 C38 H38A 109.5 . . ?
C37 C38 H38B 109.5 . . ?
C37 C38 H38C 109.5 . . ?
H38A C38 H38B 109.5 . . ?
H38A C38 H38C 109.5 . . ?
H38B C38 H38C 109.5 . . ?
C25 C26 H26A 109.5 . . ?
C25 C26 H26B 109.5 . . ?
C25 C26 H26C 109.5 . . ?
H26A C26 H26B 109.5 . . ?
H26A C26 H26C 109.5 . . ?
H26B C26 H26C 109.5 . . ?

loop_
_geom_bond_atom_site_label_1
_geom_bond_atom_site_label_2
_geom_bond_distance
_geom_bond_site_symmetry_2
_geom_bond_publ_flag
Zn1 Zn1 3.0400(4) 2_666 ?
Zn1 N2 1.9663(13) . ?
Zn1 C1 2.0181(15) . ?
Zn1 C1 2.3360(16) 2_666 ?
Zn1 N1 1.9709(13) . ?
N2 C11 1.335(2) . ?
N2 C15 1.4409(19) . ?
C1 Zn1 2.3361(16) 2_666 ?
C1 C2 1.187(2) . ?
N5 H5 0.8800 . ?
N5 C11 1.376(2) . ?
N5 C29 1.430(2) . ?
N1 C0AA 1.438(2) . ?
N1 C9 1.327(2) . ?
N3 C11 1.341(2) . ?
N3 C9 1.344(2) . ?
N4 H4 0.8800 . ?
N4 C9 1.379(2) . ?
N4 C39 1.432(2) . ?
C0AA C7 1.402(2) . ?
C0AA C3 1.411(2) . ?
C2 C49 1.437(2) . ?
C7 C27 1.513(2) . ?
C7 C6 1.399(2) . ?
C15 C20 1.404(2) . ?
C15 C16 1.410(2) . ?
C20 C19 1.395(2) . ?
C20 C23 1.515(2) . ?
C29 C34 1.408(2) . ?
C29 C30 1.396(2) . ?
C19 H19 0.9500 . ?
C19 C18 1.383(2) . ?
C34 C37 1.513(3) . ?
C34 C33 1.392(2) . ?
C27 H27A 0.9900 . ?
C27 H27B 0.9900 . ?
C27 C28 1.528(2) . ?
C23 H23A 0.9900 . ?
C23 H23B 0.9900 . ?
C23 C24 1.528(2) . ?
C17 H17 0.9500 . ?
C17 C16 1.391(2) . ?
C17 C18 1.385(3) . ?
C16 C21 1.513(2) . ?
C5 H5A 0.9500 . ?
C5 C6 1.377(3) . ?
C5 C4 1.387(3) . ?
C30 C35 1.509(2) . ?
C30 C31 1.396(2) . ?
C39 C44 1.402(2) . ?
C39 C40 1.406(2) . ?
C6 H6 0.9500 . ?
C4 H4A 0.9500 . ?
C4 C3 1.393(2) . ?
C44 C47 1.511(2) . ?
C44 C43 1.395(3) . ?
C18 H18 0.9500 . ?
C40 C45 1.511(3) . ?
C40 C41 1.392(2) . ?
C21 H21A 0.9900 . ?
C21 H21B 0.9900 . ?
C21 C22 1.529(2) . ?
C49 C54 1.400(2) . ?
C49 C50 1.403(2) . ?
C3 C25 1.514(2) . ?
C37 H37A 0.9900 . ?
C37 H37B 0.9900 . ?
C37 C38 1.523(3) . ?
C35 H35A 0.9900 . ?
C35 H35B 0.9900 . ?
C35 C36 1.528(2) . ?
C33 H33 0.9500 . ?
C33 C32 1.387(3) . ?
C28 H28A 0.9800 . ?
C28 H28B 0.9800 . ?
C28 H28C 0.9800 . ?
C32 H32 0.9500 . ?
C32 C31 1.380(3) . ?
C53 H53 0.9500 . ?
C53 C54 1.390(2) . ?
C53 C52 1.393(3) . ?
C47 H47A 0.9900 . ?
C47 H47B 0.9900 . ?
C47 C48 1.525(3) . ?
C45 H45A 0.9900 . ?
C45 H45B 0.9900 . ?
C45 C46 1.515(3) . ?
C54 H54 0.9500 . ?
C22 H22A 0.9800 . ?
C22 H22B 0.9800 . ?
C22 H22C 0.9800 . ?
C24 H24A 0.9800 . ?
C24 H24B 0.9800 . ?
C24 H24C 0.9800 . ?
C43 H43 0.9500 . ?
C43 C42 1.383(3) . ?
C50 H50 0.9500 . ?
C50 C51 1.383(3) . ?
C41 H41 0.9500 . ?
C41 C42 1.384(3) . ?
C52 C57 1.505(3) . ?
C52 C51 1.394(3) . ?
C25 H25A 0.9900 . ?
C25 H25B 0.9900 . ?
C25 C26 1.493(3) . ?
C42 H42 0.9500 . ?
C31 H31 0.9500 . ?
C36 H36A 0.9800 . ?
C36 H36B 0.9800 . ?
C36 H36C 0.9800 . ?
C57 H57A 0.9800 . ?
C57 H57B 0.9800 . ?
C57 H57C 0.9800 . ?
C51 H51 0.9500 . ?
C46 H46A 0.9800 . ?
C46 H46B 0.9800 . ?
C46 H46C 0.9800 . ?
C48 H48A 0.9800 . ?
C48 H48B 0.9800 . ?
C48 H48C 0.9800 . ?
C38 H38A 0.9800 . ?
C38 H38B 0.9800 . ?
C38 H38C 0.9800 . ?
C26 H26A 0.9800 . ?
C26 H26B 0.9800 . ?
C26 H26C 0.9800 . ?

loop_
_geom_torsion_atom_site_label_1
_geom_torsion_atom_site_label_2
_geom_torsion_atom_site_label_3
_geom_torsion_atom_site_label_4
_geom_torsion
_geom_torsion_site_symmetry_1
_geom_torsion_site_symmetry_2
_geom_torsion_site_symmetry_3
_geom_torsion_site_symmetry_4
_geom_torsion_publ_flag
Zn1 N2 C11 N5 -170.91(10) . . . . ?
Zn1 N2 C11 N3 10.1(2) . . . . ?
Zn1 N2 C15 C20 81.42(16) . . . . ?
Zn1 N2 C15 C16 -98.46(15) . . . . ?
Zn1 N1 C0AA C7 -98.27(15) . . . . ?
Zn1 N1 C0AA C3 80.44(17) . . . . ?
Zn1 N1 C9 N3 0.8(2) . . . . ?
Zn1 N1 C9 N4 179.06(10) . . . . ?
N2 C15 C20 C19 -179.59(14) . . . . ?
N2 C15 C20 C23 -0.9(2) . . . . ?
N2 C15 C16 C17 -179.40(14) . . . . ?
N2 C15 C16 C21 3.2(2) . . . . ?
N5 C29 C34 C37 2.6(2) . . . . ?
N5 C29 C34 C33 -177.01(14) . . . . ?
N5 C29 C30 C35 0.1(2) . . . . ?
N5 C29 C30 C31 177.59(14) . . . . ?
N1 C0AA C7 C27 2.1(2) . . . . ?
N1 C0AA C7 C6 -179.55(14) . . . . ?
N1 C0AA C3 C4 179.82(15) . . . . ?
N1 C0AA C3 C25 -0.3(2) . . . . ?
N4 C39 C44 C47 2.0(2) . . . . ?
N4 C39 C44 C43 -177.85(14) . . . . ?
N4 C39 C40 C45 -2.9(2) . . . . ?
N4 C39 C40 C41 177.93(15) . . . . ?
C0AA N1 C9 N3 177.91(15) . . . . ?
C0AA N1 C9 N4 -3.8(2) . . . . ?
C0AA C7 C27 C28 119.11(17) . . . . ?
C0AA C7 C6 C5 -0.6(2) . . . . ?
C0AA C3 C25 C26 -158.69(19) . . . . ?
C2 C49 C54 C53 178.18(16) . . . . ?
C2 C49 C50 C51 -177.39(16) . . . . ?
C11 N2 C15 C20 -98.29(17) . . . . ?
C11 N2 C15 C16 81.83(18) . . . . ?
C11 N5 C29 C34 -107.17(18) . . . . ?
C11 N5 C29 C30 75.8(2) . . . . ?
C11 N3 C9 N1 -15.7(3) . . . . ?
C11 N3 C9 N4 165.96(14) . . . . ?
C7 C0AA C3 C4 -1.5(2) . . . . ?
C7 C0AA C3 C25 178.42(16) . . . . ?
C9 N1 C0AA C7 84.62(19) . . . . ?
C9 N1 C0AA C3 -96.66(18) . . . . ?
C9 N3 C11 N2 9.3(3) . . . . ?
C9 N3 C11 N5 -169.73(14) . . . . ?
C9 N4 C39 C44 -104.49(18) . . . . ?
C9 N4 C39 C40 78.5(2) . . . . ?
C15 N2 C11 N5 8.8(2) . . . . ?
C15 N2 C11 N3 -170.22(14) . . . . ?
C15 C20 C19 C18 -1.1(2) . . . . ?
C15 C20 C23 C24 148.96(16) . . . . ?
C15 C16 C21 C22 97.95(18) . . . . ?
C20 C15 C16 C17 0.7(2) . . . . ?
C20 C15 C16 C21 -176.66(14) . . . . ?
C20 C19 C18 C17 0.9(3) . . . . ?
C29 N5 C11 N2 174.15(14) . . . . ?
C29 N5 C11 N3 -6.7(2) . . . . ?
C29 C34 C37 C38 166.94(17) . . . . ?
C29 C34 C33 C32 -0.4(3) . . . . ?
C29 C30 C35 C36 85.09(19) . . . . ?
C29 C30 C31 C32 -0.9(2) . . . . ?
C19 C20 C23 C24 -32.4(2) . . . . ?
C34 C29 C30 C35 -176.84(15) . . . . ?
C34 C29 C30 C31 0.7(2) . . . . ?
C34 C33 C32 C31 0.2(3) . . . . ?
C27 C7 C6 C5 177.85(15) . . . . ?
C23 C20 C19 C18 -179.76(15) . . . . ?
C17 C16 C21 C22 -79.42(19) . . . . ?
C16 C15 C20 C19 0.3(2) . . . . ?
C16 C15 C20 C23 178.92(14) . . . . ?
C16 C17 C18 C19 0.1(3) . . . . ?
C5 C4 C3 C0AA 0.0(3) . . . . ?
C5 C4 C3 C25 -179.88(17) . . . . ?
C30 C29 C34 C37 179.55(15) . . . . ?
C30 C29 C34 C33 -0.1(2) . . . . ?
C39 N4 C9 N1 168.44(15) . . . . ?
C39 N4 C9 N3 -13.1(2) . . . . ?
C39 C44 C47 C48 -82.1(2) . . . . ?
C39 C44 C43 C42 0.2(2) . . . . ?
C39 C40 C45 C46 147.37(18) . . . . ?
C39 C40 C41 C42 -0.5(3) . . . . ?
C6 C7 C27 C28 -59.3(2) . . . . ?
C6 C5 C4 C3 1.1(3) . . . . ?
C4 C5 C6 C7 -0.8(3) . . . . ?
C4 C3 C25 C26 21.2(3) . . . . ?
C44 C39 C40 C45 -179.90(16) . . . . ?
C44 C39 C40 C41 1.0(2) . . . . ?
C44 C43 C42 C41 0.2(3) . . . . ?
C18 C17 C16 C15 -0.9(2) . . . . ?
C18 C17 C16 C21 176.52(15) . . . . ?
C40 C39 C44 C47 178.98(15) . . . . ?
C40 C39 C44 C43 -0.8(2) . . . . ?
C40 C41 C42 C43 0.0(3) . . . . ?
C49 C50 C51 C52 -0.6(3) . . . . ?
C3 C0AA C7 C27 -176.63(15) . . . . ?
C3 C0AA C7 C6 1.8(2) . . . . ?
C37 C34 C33 C32 179.98(17) . . . . ?
C35 C30 C31 C32 176.74(16) . . . . ?
C33 C34 C37 C38 -13.5(3) . . . . ?
C33 C32 C31 C30 0.4(3) . . . . ?
C53 C52 C51 C50 -1.0(3) . . . . ?
C47 C44 C43 C42 -179.57(16) . . . . ?
C45 C40 C41 C42 -179.66(17) . . . . ?
C54 C49 C50 C51 1.5(3) . . . . ?
C54 C53 C52 C57 -177.32(17) . . . . ?
C54 C53 C52 C51 1.9(3) . . . . ?
C43 C44 C47 C48 97.7(2) . . . . ?
C50 C49 C54 C53 -0.7(2) . . . . ?
C41 C40 C45 C46 -33.5(3) . . . . ?
C52 C53 C54 C49 -1.0(3) . . . . ?
C31 C30 C35 C36 -92.40(19) . . . . ?
C57 C52 C51 C50 178.15(17) . . . . ?
